data_2311272
loop_
_publ_author_name
'Fortes, A. Dominic'
'Alf\`e, Dario'
'Hern\'andez, Eduardo R'
'Gutmann, Matthias J.'

_publ_section_title
;
 Structure of magnesium selenate enneahydrate, MgSeO4&#x00B7;9H2O, from 5
 to 250&#x2005;K using neutron time-of-flight Laue diffraction.
;
_journal_coeditor_code EB5038
_journal_issue 'Pt 3'
_journal_name_full 'Acta crystallographica Section B, Structural science, crystal engineering and materials'
_journal_page_first 313
_journal_page_last 327
_journal_paper_doi 10.1107/S2052520615006824
_journal_volume 71
_journal_year 2015
_chemical_formula_iupac '[Mg (H2 O)6] (Se O4) (H2 O)3'
_chemical_formula_moiety 'H12 Mg O6, O4 Se, 3(H2 O)'
_chemical_formula_sum 'H18 Mg O13 Se'
_chemical_formula_weight 329.41
_chemical_name_common 'magnesium selenate enneahydrate'
_chemical_name_systematic
;
hexaaquamagnesium(II) selenate trihydrate
;
_space_group_crystal_system monoclinic
_space_group_IT_number 14
_space_group_name_Hall '-P 2ybc'
_space_group_name_H-M_alt 'P 1 21/c 1'
_atom_sites_solution_hydrogens difmap
_audit_creation_method SHELXL-2014
_cell_angle_alpha 90
_cell_angle_beta 109.573(17)
_cell_angle_gamma 90
_cell_formula_units_Z 4
_cell_length_a 7.2223(19)
_cell_length_b 10.483(3)
_cell_length_c 17.327(4)
_cell_measurement_reflns_used 550
_cell_measurement_temperature 5(2)
_cell_volume 1236.0(6)
_computing_cell_refinement 'SXD2001 (Gutmann, 2005)'
_computing_data_collection 'SXD2001 (Gutmann, 2005)'
_computing_data_reduction 'SXD2001 (Gutmann, 2005)'
_computing_molecular_graphics 'DIAMOND (Putz and Brandenburg, 2006)'
_computing_publication_material 'publCIF (Westrip, 2010)'
_computing_structure_refinement 'SHELXL-2014 (Gruene et al., 2014)'
_computing_structure_solution 'SHELXS-2014 (Gruene et al., 2014)'
_diffrn_ambient_temperature 5(2)
_diffrn_measured_fraction_theta_full 0.725
_diffrn_measured_fraction_theta_max 0.166
_diffrn_measurement_device_type SXD
_diffrn_measurement_method 'time-of-flight LAUE diffraction'
_diffrn_radiation_source 'ISIS neutron spallation source'
_diffrn_radiation_type neutron
_diffrn_radiation_wavelength 0.48-7.0
_diffrn_reflns_limit_h_max 10
_diffrn_reflns_limit_h_min -17
_diffrn_reflns_limit_k_max 28
_diffrn_reflns_limit_k_min -27
_diffrn_reflns_limit_l_max 43
_diffrn_reflns_limit_l_min -38
_diffrn_reflns_number 11901
_diffrn_reflns_theta_full 25.240
_diffrn_reflns_theta_max 85.515
_diffrn_reflns_theta_min 8.330
_diffrn_standards_decay_% 0
_diffrn_standards_interval_count 0
_diffrn_standards_interval_time 0
_diffrn_standards_number 0
_exptl_absorpt_coefficient_mu '5.31299 + 0.03395 * \l'
_exptl_absorpt_correction_type numerical
_exptl_absorpt_process_details
;
The linear absorption coefficient is wavelength dependent
 and is calculated as:
          \m = 5.31299 + 0.0339475 * \l  [mm^-1^]
as determined by Gaussian integration in SXD2001 (Gutmann, 2005)
;
_exptl_crystal_colour colourless
_exptl_crystal_density_diffrn 1.770
_exptl_crystal_density_method 'not measured'
_exptl_crystal_description 'platy rhomboid'
_exptl_crystal_F_000 672
_exptl_crystal_size_max 4.700
_exptl_crystal_size_mid 3.100
_exptl_crystal_size_min 1.000
_refine_diff_density_max 2.381
_refine_diff_density_min -2.576
_refine_ls_abs_structure_details
;
 All f" are zero, so absolute structure could not be determined
;
_refine_ls_extinction_coef 0.0087(4)
_refine_ls_extinction_expression Fc^*^=kFc[1+0.001xFc^2^\l^3^/sin(2\q)]^-1/4^
_refine_ls_extinction_method SHELXL
_refine_ls_goodness_of_fit_ref 1.103
_refine_ls_hydrogen_treatment refall
_refine_ls_matrix_type full
_refine_ls_number_parameters 306
_refine_ls_number_reflns 11901
_refine_ls_number_restraints 6
_refine_ls_restrained_S_all 1.103
_refine_ls_R_factor_all 0.0889
_refine_ls_R_factor_gt 0.0889
_refine_ls_shift/su_max 0.000
_refine_ls_shift/su_mean 0.000
_refine_ls_structure_factor_coef Fsqd
_refine_ls_weighting_details 'w=1/[\s^2^(Fo^2^)+(0.1206P)^2^+82.7294P] where P=(Fo^2^+2Fc^2^)/3'
_refine_ls_weighting_scheme calc
_refine_ls_wR_factor_gt 0.2375
_refine_ls_wR_factor_ref 0.2375
_reflns_number_gt 11901
_reflns_number_total 11901
_reflns_threshold_expression 'I > 2\s(I)'
_cod_data_source_file eb5038sup1.cif
_cod_data_source_block I
_cod_original_cell_volume 1236.1(6)
_cod_original_sg_symbol_H-M 'P 21/c'
_cod_database_code 2311272
_shelx_space_group_comment
;
The symmetry employed for this shelxl refinement is uniquely defined
by the following loop, which should always be used as a source of
symmetry information in preference to the above space-group names.
They are only intended as comments.
;
_shelxl_version_number 2.014

loop_
_space_group_symop_operation_xyz
'x, y, z'
'-x, y+1/2, -z+1/2'
'-x, -y, -z'
'x, -y+1/2, z+1/2'

loop_
_atom_site_type_symbol
_atom_site_label
_atom_site_fract_x
_atom_site_fract_y
_atom_site_fract_z
_atom_site_U_iso_or_equiv
_atom_site_adp_type
_atom_site_calc_flag
_atom_site_occupancy
Se Se1 0.6040(3) 0.44252(15) 0.33243(10) 0.0008(2) Uani d 1
O O1 0.6567(5) 0.2944(2) 0.31952(16) 0.0042(4) Uani d 1
O O2 0.3735(5) 0.4530(2) 0.32708(16) 0.0034(4) Uani d 1
O O3 0.6405(5) 0.5335(2) 0.26163(15) 0.0039(4) Uani d 1
O O4 0.7454(5) 0.4936(2) 0.42257(15) 0.0043(4) Uani d 1
Mg Mg1 0.8996(5) 0.2958(2) 0.12336(16) 0.0022(4) Uani d 1
O OW1 1.1596(5) 0.2624(3) 0.21722(17) 0.0054(5) Uani d 1
O OW2 1.0436(5) 0.3833(3) 0.05527(16) 0.0055(4) Uani d 1
O OW3 0.9166(5) 0.1191(2) 0.07344(17) 0.0049(4) Uani d 1
O OW4 0.7225(5) 0.2133(2) 0.18088(17) 0.0055(5) Uani d 1
O OW5 0.8911(5) 0.4702(2) 0.17612(16) 0.0044(4) Uani d 1
O OW6 0.6359(5) 0.3309(2) 0.02594(16) 0.0050(4) Uani d 1
O OW7 0.9838(5) 0.6815(2) 0.10146(17) 0.0055(5) Uani d 1
O OW8 0.6604(5) 0.8419(2) 0.03331(17) 0.0056(5) Uani d 1
O OW9 0.4105(5) 0.4955(3) 0.09793(16) 0.0056(4) Uani d 1
H H9B 0.4979(13) 0.4364(7) 0.0843(5) 0.0225(13) Uani d 1
H H9A 0.4749(13) 0.5192(7) 0.1547(4) 0.0213(13) Uani d 1
H H8B 0.6785(13) 0.8990(6) -0.0074(4) 0.0190(12) Uani d 1
H H8A 0.6523(13) 0.8945(6) 0.0784(4) 0.0197(13) Uani d 1
H H7B 0.8787(12) 0.7443(6) 0.0837(4) 0.0204(12) Uani d 1
H H7A 1.1045(11) 0.7279(6) 0.1288(4) 0.0190(12) Uani d 1
H H6B 0.6282(12) 0.3844(6) -0.0214(4) 0.0185(12) Uani d 1
H H6A 0.5353(11) 0.2651(6) 0.0059(4) 0.0185(12) Uani d 1
H H5B 0.9273(12) 0.5482(5) 0.1538(4) 0.0173(11) Uani d 1
H H5A 0.8222(13) 0.4933(6) 0.2137(4) 0.0200(13) Uani d 1
H H4B 0.7050(13) 0.1213(5) 0.1793(4) 0.0206(13) Uani d 1
H H4A 0.6931(13) 0.2440(6) 0.2287(4) 0.0191(12) Uani d 1
H H3B 1.0429(11) 0.0781(6) 0.0815(4) 0.0195(12) Uani d 1
H H3A 0.8410(11) 0.0985(6) 0.0171(4) 0.0184(12) Uani d 1
H H2B 1.1721(11) 0.4232(7) 0.0771(4) 0.0192(12) Uani d 1
H H2A 1.0209(12) 0.3677(7) -0.0024(4) 0.0193(13) Uani d 1
H H1B 1.2271(11) 0.3295(6) 0.2548(4) 0.0187(12) Uani d 1
H H1A 1.2471(12) 0.1909(6) 0.2240(4) 0.0202(13) Uani d 1

loop_
_atom_site_aniso_label
_atom_site_aniso_U_11
_atom_site_aniso_U_22
_atom_site_aniso_U_33
_atom_site_aniso_U_12
_atom_site_aniso_U_13
_atom_site_aniso_U_23
Se1 0.0008(3) 0.0009(2) 0.0008(3) -0.00001(16) 0.00034(16) 0.00001(15)
O1 0.0049(12) 0.0025(7) 0.0054(8) 0.0009(8) 0.0020(8) -0.0006(6)
O2 0.0015(11) 0.0044(7) 0.0049(8) 0.0003(7) 0.0020(8) 0.0003(6)
O3 0.0047(12) 0.0041(7) 0.0033(8) -0.0005(8) 0.0019(8) 0.0012(6)
O4 0.0046(12) 0.0048(7) 0.0026(7) -0.0007(8) 0.0002(8) -0.0002(6)
Mg1 0.0022(12) 0.0027(7) 0.0023(8) 0.0008(8) 0.0015(8) -0.0001(6)
OW1 0.0037(12) 0.0053(7) 0.0057(9) 0.0011(8) -0.0006(8) -0.0007(6)
OW2 0.0056(13) 0.0072(8) 0.0040(8) -0.0016(9) 0.0022(8) -0.0003(7)
OW3 0.0046(12) 0.0046(7) 0.0052(8) 0.0007(8) 0.0011(8) -0.0011(6)
OW4 0.0078(14) 0.0050(7) 0.0057(9) -0.0003(8) 0.0047(9) 0.0001(6)
OW5 0.0052(12) 0.0039(7) 0.0055(9) -0.0003(8) 0.0036(8) -0.0011(6)
OW6 0.0045(12) 0.0055(8) 0.0037(8) -0.0001(8) -0.0004(8) 0.0010(6)
OW7 0.0060(13) 0.0054(8) 0.0053(9) -0.0011(8) 0.0020(9) -0.0005(6)
OW8 0.0059(13) 0.0056(8) 0.0062(9) -0.0007(8) 0.0033(9) -0.0007(7)
OW9 0.0052(12) 0.0071(8) 0.0041(8) 0.0008(9) 0.0010(8) 0.0004(6)
H9B 0.021(4) 0.024(3) 0.025(3) 0.009(3) 0.012(3) -0.003(2)
H9A 0.023(4) 0.027(3) 0.013(2) -0.002(3) 0.004(2) -0.0036(19)
H8B 0.023(4) 0.019(2) 0.019(2) -0.002(2) 0.011(2) 0.0048(18)
H8A 0.026(4) 0.017(2) 0.018(2) -0.003(2) 0.010(2) -0.0064(17)
H7B 0.017(3) 0.018(2) 0.025(3) 0.004(2) 0.005(2) 0.000(2)
H7A 0.010(3) 0.021(2) 0.023(3) -0.005(2) 0.001(2) -0.0040(19)
H6B 0.023(3) 0.019(2) 0.013(2) 0.000(2) 0.005(2) 0.0067(17)
H6A 0.017(3) 0.017(2) 0.019(2) -0.006(2) 0.003(2) -0.0028(18)
H5B 0.021(3) 0.0119(18) 0.021(2) -0.002(2) 0.010(2) 0.0021(16)
H5A 0.028(4) 0.020(2) 0.019(2) 0.003(2) 0.016(3) -0.0006(18)
H4B 0.027(4) 0.0096(17) 0.026(3) -0.004(2) 0.010(3) -0.0009(17)
H4A 0.026(4) 0.020(2) 0.017(2) -0.002(2) 0.014(2) -0.0020(18)
H3B 0.011(3) 0.023(3) 0.023(3) 0.007(2) 0.003(2) -0.001(2)
H3A 0.018(3) 0.022(2) 0.012(2) 0.002(2) 0.000(2) -0.0042(17)
H2B 0.013(3) 0.026(3) 0.018(2) -0.007(2) 0.004(2) -0.004(2)
H2A 0.021(4) 0.029(3) 0.0082(18) -0.003(3) 0.005(2) -0.0022(17)
H1B 0.015(3) 0.018(2) 0.020(2) -0.003(2) 0.002(2) -0.0078(18)
H1A 0.019(3) 0.015(2) 0.025(3) 0.008(2) 0.006(3) 0.0003(19)

loop_
_atom_type_symbol
_atom_type_description
_atom_type_scat_dispersion_real
_atom_type_scat_dispersion_imag
_atom_type_scat_source
Se Se 0.0000 0.0000 'Neutron Data Booklet, ILL Grenoble, France (2003) ISBN 0-9704143-7-4'
O O 0.0000 0.0000 'Neutron Data Booklet, ILL Grenoble, France (2003) ISBN 0-9704143-7-4'
Mg Mg 0.0000 0.0000 'Neutron Data Booklet, ILL Grenoble, France (2003) ISBN 0-9704143-7-4'
H H 0.0000 0.0000 'Neutron Data Booklet, ILL Grenoble, France (2003) ISBN 0-9704143-7-4'

loop_
_geom_angle_atom_site_label_1
_geom_angle_atom_site_label_2
_geom_angle_atom_site_label_3
_geom_angle
O1 Se1 O2 109.57(18)
O1 Se1 O4 109.96(17)
O2 Se1 O4 109.12(18)
O1 Se1 O3 110.30(17)
O2 Se1 O3 109.41(18)
O4 Se1 O3 108.47(17)
OW2 Mg1 OW5 87.39(16)
OW2 Mg1 OW4 172.9(2)
OW5 Mg1 OW4 92.44(16)
OW2 Mg1 OW1 91.52(19)
OW5 Mg1 OW1 87.44(16)
OW4 Mg1 OW1 95.52(17)
OW2 Mg1 OW3 92.72(16)
OW5 Mg1 OW3 178.1(2)
OW4 Mg1 OW3 87.68(16)
OW1 Mg1 OW3 90.65(16)
OW2 Mg1 OW6 87.55(16)
OW5 Mg1 OW6 92.72(16)
OW4 Mg1 OW6 85.41(18)
OW1 Mg1 OW6 179.0(2)
OW3 Mg1 OW6 89.19(16)
H1A OW1 H1B 108.7(7)
H1A OW1 Mg1 128.1(5)
H1B OW1 Mg1 121.7(5)
H2A OW2 H2B 106.4(7)
H2A OW2 Mg1 125.4(5)
H2B OW2 Mg1 125.2(5)
H3A OW3 H3B 103.4(7)
H3A OW3 Mg1 121.9(5)
H3B OW3 Mg1 121.3(5)
H4B OW4 H4A 106.7(6)
H4B OW4 Mg1 120.0(5)
H4A OW4 Mg1 128.3(5)
H5A OW5 H5B 108.7(6)
H5A OW5 Mg1 128.1(5)
H5B OW5 Mg1 121.1(4)
H6A OW6 H6B 106.2(6)
H6A OW6 Mg1 121.7(5)
H6B OW6 Mg1 123.5(6)
H7A OW7 H7B 107.0(7)
H8B OW8 H8A 107.1(6)
H9B OW9 H9A 106.4(7)

loop_
_geom_bond_atom_site_label_1
_geom_bond_atom_site_label_2
_geom_bond_distance
Se1 O1 1.631(3)
Se1 O2 1.640(4)
Se1 O4 1.643(3)
Se1 O3 1.643(3)
Mg1 OW2 2.033(4)
Mg1 OW5 2.054(4)
Mg1 OW4 2.057(4)
Mg1 OW1 2.061(4)
Mg1 OW3 2.066(4)
Mg1 OW6 2.111(4)
OW1 H1A 0.961(7)
OW1 H1B 0.971(7)
OW2 H2A 0.970(6)
OW2 H2B 0.972(8)
OW3 H3A 0.970(6)
OW3 H3B 0.975(8)
OW4 H4B 0.972(6)
OW4 H4A 0.977(7)
OW5 H5A 0.973(7)
OW5 H5B 0.977(6)
OW6 H6A 0.978(7)
OW6 H6B 0.980(6)
OW7 H7A 0.972(7)
OW7 H7B 0.974(8)
OW8 H8B 0.967(7)
OW8 H8A 0.974(7)
OW9 H9B 0.969(8)
OW9 H9A 0.969(7)

loop_
_geom_hbond_atom_site_label_D
_geom_hbond_atom_site_label_H
_geom_hbond_atom_site_label_A
_geom_hbond_site_symmetry_A
_geom_hbond_distance_DH
_geom_hbond_distance_HA
_geom_hbond_distance_DA
_geom_hbond_angle_DHA
OW1 H1A O3 2_745 0.961(7) 1.820(7) 2.761(4) 165.6(8)
OW1 H1B O2 1_655 0.971(7) 1.865(7) 2.834(4) 175.9(7)
OW2 H2A OW7 3_765 0.970(6) 1.782(7) 2.741(4) 169.3(8)
OW2 H2B OW9 1_655 0.972(8) 1.803(8) 2.764(5) 169.2(6)
OW3 H3A O4 4_554 0.970(6) 1.826(6) 2.756(4) 159.5(6)
OW3 H3B O4 2_745 0.975(8) 1.789(8) 2.754(5) 169.6(7)
OW4 H4A O1 . 0.977(7) 1.761(7) 2.736(4) 175.8(8)
OW4 H4B O2 2_645 0.972(6) 1.845(6) 2.807(4) 170.1(8)
OW5 H5A O3 . 0.973(7) 1.823(8) 2.776(4) 166.0(8)
OW5 H5B OW7 . 0.977(6) 1.786(6) 2.758(4) 173.2(6)
OW6 H6A OW8 3_665 0.978(7) 1.754(7) 2.729(4) 174.9(7)
OW6 H6B OW9 3_665 0.980(6) 1.781(6) 2.748(4) 168.1(7)
OW7 H7A O1 2_755 0.972(7) 1.797(7) 2.764(5) 172.7(7)
OW7 H7B OW8 . 0.974(8) 1.836(8) 2.798(5) 168.9(7)
OW8 H8A O2 2_655 0.974(7) 1.816(7) 2.769(4) 165.1(6)
OW8 H8B O4 4_564 0.967(7) 1.835(7) 2.797(4) 172.9(8)
OW9 H9A O3 . 0.969(7) 1.844(7) 2.794(4) 165.8(7)
OW9 H9B OW6 . 0.969(8) 1.978(7) 2.923(4) 164.4(7)
